data_7716173
loop_
_publ_author_name
'Forooghi, Kimia'
'Amiri Rudbari, Hadi'
'Stagno, Claudio'
'Iraci, Nunzio'
'Cuevas-Vicario, Jos&#xe9; V'
'Kordestani, Nazanin'
'Schirmeister, Tanja'
'Efferth, Thomas'
'Omer, Ejlal A.'
'Moini, Nakisa'
'Aryaeifar, Mahnaz'
'Blacque, Olivier'
'Azadbakht, Reza'
'Micale, Nicola'

_publ_section_title
;
 Structural features and antiproliferative activity of Pd(II) complexes
 with halogenated ligands: a comparative study between Schiff base and
 reduced Schiff base complexes.
;
_journal_issue 25
_journal_name_full 'Dalton transactions (Cambridge, England : 2003)'
_journal_page_first 10571
_journal_page_last 10591
_journal_paper_doi 10.1039/d4dt00132j
_journal_volume 53
_journal_year 2024
_chemical_formula_moiety 'C14 H14 Br Cl3 N2 O Pd, C2 H3 N'
_chemical_formula_sum 'C16 H17 Br Cl3 N3 O Pd'
_chemical_formula_weight 559.98
_space_group_crystal_system triclinic
_space_group_IT_number 2
_space_group_name_Hall '-P 1'
_space_group_name_H-M_alt 'P -1'
_atom_sites_solution_hydrogens mixed
_atom_sites_solution_primary dual
_audit_creation_date 2022-02-07
_audit_creation_method
;
Olex2 1.5
(compiled 2021.12.09 svn.r5202d8cf for OlexSys, GUI svn.r6439)
;
_audit_update_record
;
2022-08-28 deposited with the CCDC.	2024-05-16 downloaded from the CCDC.
;
_cell_angle_alpha 114.694(2)
_cell_angle_beta 98.595(2)
_cell_angle_gamma 96.125(2)
_cell_formula_units_Z 2
_cell_length_a 8.6207(2)
_cell_length_b 10.6773(2)
_cell_length_c 11.9875(3)
_cell_measurement_reflns_used 17907
_cell_measurement_temperature 160(1)
_cell_measurement_theta_max 33.3210
_cell_measurement_theta_min 3.2200
_cell_volume 973.51(4)
_computing_cell_refinement 'CrysAlisPro 1.171.41.122a (Rigaku OD, 2021)'
_computing_data_collection 'CrysAlisPro 1.171.41.122a (Rigaku OD, 2021)'
_computing_data_reduction 'CrysAlisPro 1.171.41.122a (Rigaku OD, 2021)'
_computing_molecular_graphics 'Olex2 1.5 (Dolomanov et al., 2009)'
_computing_publication_material 'Olex2 1.5 (Dolomanov et al., 2009)'
_computing_structure_refinement 'SHELXL (Sheldrick, 2015b)'
_computing_structure_solution 'SHELXT (Sheldrick, 2015a)'
_diffrn_ambient_environment N~2~
_diffrn_ambient_temperature 160(1)
_diffrn_detector 'Hybrid Pixel Array Detector'
_diffrn_detector_area_resol_mean 5.8140
_diffrn_detector_type 'Pilatus 200K'
_diffrn_measured_fraction_theta_full 0.999
_diffrn_measured_fraction_theta_max 1.000
_diffrn_measurement_details
;
List of Runs (angles in degrees, time in seconds):

  # Type    Start    End  Width  t~exp~   \w     \q     \k     \f   Frames
#--------------------------------------------------------------------------
  1  \w     -5.00  64.00   0.50    1.40    --   10.95  57.00  60.00  138
  2  \w     -5.00  84.00   0.50    1.40    --   10.95  57.00 -60.00  178
  3  \w     -3.00  90.00   0.50    1.40    --   10.95  38.00-180.00  186
  4  \w    -43.00  14.00   0.50    1.40    --  -11.88  94.00  43.13  114
  5  \w    -28.00  61.00   0.50    1.40    --  -11.88  57.00  30.00  178
  6  \w    -35.00  62.00   0.50    1.40    --  -11.88  77.00-150.00  194
  7  \w    -90.00   4.00   0.50    1.40    --  -11.88 -38.00-120.00  188
  8  \w    -23.00  22.00   0.50    1.40    --  -11.88 -99.00-150.00   90
  9  \w    -23.00  22.00   0.50    1.40    --  -11.88 -99.00 -60.00   90
 10  \w    -23.00  22.00   0.50    1.40    --  -11.88 -99.00 150.00   90
 11  \w     11.00  59.00   0.50    1.40    --   10.95-124.00   7.00   96
 12  \w     14.00  62.00   0.50    1.40    --   10.95-129.00  41.58   96
 13  \w     39.00  90.00   0.50    1.40    --   10.95-178.00 -90.00  102
 14  \w     24.00  73.00   0.50    1.40    --   10.95-147.00-158.00   98
;
_diffrn_measurement_device 'four-circle diffractometer'
_diffrn_measurement_device_type 'XtaLAB Synergy, Dualflex, Pilatus 200K'
_diffrn_measurement_method '\w scans'
_diffrn_orient_matrix_type 'CrysAlisPro convention (1999,Acta A55,543-557)'
_diffrn_orient_matrix_UB_11 -0.0678443000
_diffrn_orient_matrix_UB_12 -0.0465801000
_diffrn_orient_matrix_UB_13 -0.0455443000
_diffrn_orient_matrix_UB_21 0.0418933000
_diffrn_orient_matrix_UB_22 -0.0077163000
_diffrn_orient_matrix_UB_23 -0.0484157000
_diffrn_orient_matrix_UB_31 0.0286542000
_diffrn_orient_matrix_UB_32 -0.0575614000
_diffrn_orient_matrix_UB_33 0.0052986000
_diffrn_radiation_monochromator mirror
_diffrn_radiation_probe x-ray
_diffrn_radiation_type 'Mo K\a'
_diffrn_radiation_wavelength 0.71073
_diffrn_reflns_av_R_equivalents 0.0369
_diffrn_reflns_av_unetI/netI 0.0259
_diffrn_reflns_Laue_measured_fraction_full 0.999
_diffrn_reflns_Laue_measured_fraction_max 1.000
_diffrn_reflns_limit_h_max 12
_diffrn_reflns_limit_h_min -12
_diffrn_reflns_limit_k_max 15
_diffrn_reflns_limit_k_min -15
_diffrn_reflns_limit_l_max 17
_diffrn_reflns_limit_l_min -17
_diffrn_reflns_number 30934
_diffrn_reflns_point_group_measured_fraction_full 0.999
_diffrn_reflns_point_group_measured_fraction_max 1.000
_diffrn_reflns_theta_full 25.242
_diffrn_reflns_theta_max 30.508
_diffrn_reflns_theta_min 2.150
_diffrn_source 'micro-focus sealed X-ray tube'
_diffrn_source_type 'PhotonJet (Mo) X-ray Source'
_exptl_absorpt_coefficient_mu 3.427
_exptl_absorpt_correction_T_max 0.850
_exptl_absorpt_correction_T_min 0.486
_exptl_absorpt_correction_type analytical
_exptl_absorpt_process_details
;
CrysAlisPro 1.171.41.122a (Rigaku Oxford Diffraction, 2021)
Analytical numeric absorption correction using a multifaceted crystal
model based on expressions derived by R.C. Clark & J.S. Reid.
(Clark, R. C. & Reid, J. S. (1995). Acta Cryst. A51, 887-897)
Empirical absorption correction using spherical harmonics,
implemented in SCALE3 ABSPACK scaling algorithm.
;
_exptl_crystal_colour yellow
_exptl_crystal_density_diffrn 1.910
_exptl_crystal_description plate
_exptl_crystal_F_000 548
_exptl_crystal_size_max 0.27
_exptl_crystal_size_mid 0.16
_exptl_crystal_size_min 0.05
_refine_diff_density_max 0.661
_refine_diff_density_min -0.700
_refine_diff_density_rms 0.085
_refine_ls_extinction_method none
_refine_ls_goodness_of_fit_ref 1.049
_refine_ls_hydrogen_treatment mixed
_refine_ls_matrix_type full
_refine_ls_number_parameters 254
_refine_ls_number_reflns 5955
_refine_ls_number_restraints 65
_refine_ls_restrained_S_all 1.063
_refine_ls_R_factor_all 0.0278
_refine_ls_R_factor_gt 0.0235
_refine_ls_shift/su_max 0.003
_refine_ls_shift/su_mean 0.000
_refine_ls_structure_factor_coef Fsqd
_refine_ls_weighting_details 'w=1/[\s^2^(Fo^2^)+(0.0244P)^2^+0.6000P] where P=(Fo^2^+2Fc^2^)/3'
_refine_ls_weighting_scheme calc
_refine_ls_wR_factor_gt 0.0546
_refine_ls_wR_factor_ref 0.0557
_reflns_Friedel_coverage 0.000
_reflns_number_gt 5362
_reflns_number_total 5955
_reflns_threshold_expression 'I > 2\s(I)'
_cod_data_source_file d4dt00132j2.cif
_cod_data_source_block hadi0402
_cod_depositor_comments 'Adding full bibliography for 7716171--7716173.cif.'
_cod_database_code 7716173
_shelx_space_group_comment
;
The symmetry employed for this shelxl refinement is uniquely defined
by the following loop, which should always be used as a source of
symmetry information in preference to the above space-group names.
They are only intended as comments.
;
_shelx_estimated_absorpt_t_max 0.847
_shelx_estimated_absorpt_t_min 0.458
_olex2_refinement_description
;
1. Fixed Uiso
 At 1.2 times of:
  All C(H) groups, All C(H,H) groups
 At 1.5 times of:
  All C(H,H,H,H,H,H) groups
2. Restrained distances
 N3A-C16A = N3B-C16B
 1.15 with sigma of 0.003
 C16B-C15 = C16A-C15
 1.45 with sigma of 0.003
 O1-H1A
 0.82 with sigma of 0.01
3. Uiso/Uaniso restraints and constraints
C15 \\sim C16A \\sim N3A \\sim C16B \\sim N3B: within 3A with sigma of 0.005
and sigma for terminal atoms of 0.01 within 3A
4. Others
 Sof(H15D)=Sof(H15E)=Sof(H15F)=Sof(C16B)=Sof(N3B)=1-FVAR(1)
 Sof(H15A)=Sof(H15B)=Sof(H15C)=Sof(C16A)=Sof(N3A)=FVAR(1)
5.a Secondary CH2 refined with riding coordinates:
 C6(H6A,H6B), C7(H7A,H7B), C8(H8A,H8B)
5.b Aromatic/amide H refined with riding coordinates:
 C1(H1), C2(H2), C3(H3), C4(H4), C12(H12), C14(H14)
5.c Idealised Me refined as rotating group:
 C15(H15D,H15E,H15F), C15(H15A,H15B,H15C)
;

loop_
_space_group_symop_operation_xyz
'x, y, z'
'-x, -y, -z'

loop_
_atom_site_label
_atom_site_type_symbol
_atom_site_fract_x
_atom_site_fract_y
_atom_site_fract_z
_atom_site_U_iso_or_equiv
_atom_site_adp_type
_atom_site_occupancy
_atom_site_site_symmetry_order
_atom_site_calc_flag
_atom_site_refinement_flags_posn
_atom_site_refinement_flags_adp
_atom_site_refinement_flags_occupancy
_atom_site_disorder_assembly
_atom_site_disorder_group
Br1 Br 0.90606(3) 1.09964(2) 0.81116(2) 0.02914(5) Uani 1 1 d . . . . .
C1 C 0.6077(2) 0.2161(2) 0.03732(17) 0.0224(4) Uani 1 1 d . . . . .
H1 H 0.690104 0.207753 -0.008432 0.027 Uiso 1 1 calc R U . . .
C2 C 0.4567(2) 0.1384(2) -0.02550(19) 0.0288(4) Uani 1 1 d . . . . .
H2 H 0.435794 0.077819 -0.112990 0.035 Uiso 1 1 calc R U . . .
C3 C 0.3366(2) 0.1497(2) 0.0405(2) 0.0312(5) Uani 1 1 d . . . . .
H3 H 0.232562 0.094981 -0.000073 0.037 Uiso 1 1 calc R U . . .
C4 C 0.3708(2) 0.2424(2) 0.1668(2) 0.0266(4) Uani 1 1 d . . . . .
H4 H 0.289038 0.253624 0.213352 0.032 Uiso 1 1 calc R U . . .
C5 C 0.5244(2) 0.31922(18) 0.22573(17) 0.0186(3) Uani 1 1 d . . . . .
C6 C 0.5622(2) 0.42421(18) 0.36057(17) 0.0205(3) Uani 1 1 d . . . . .
H6A H 0.636114 0.391911 0.409945 0.025 Uiso 1 1 calc R U . . .
H6B H 0.462719 0.430986 0.392915 0.025 Uiso 1 1 calc R U . . .
C7 C 0.6380(2) 0.56852(18) 0.37857(19) 0.0216(4) Uani 1 1 d . . . . .
H7A H 0.579841 0.589568 0.312683 0.026 Uiso 1 1 calc R U . . .
H7B H 0.628146 0.640135 0.461243 0.026 Uiso 1 1 calc R U . . .
C8 C 0.8680(2) 0.69702(18) 0.34690(18) 0.0212(4) Uani 1 1 d . . . . .
H8A H 0.823347 0.673463 0.257983 0.025 Uiso 1 1 calc R U . . .
H8B H 0.985678 0.709382 0.358568 0.025 Uiso 1 1 calc R U . . .
C9 C 0.8250(2) 0.83443(17) 0.42990(17) 0.0191(3) Uani 1 1 d . . . . .
C10 C 0.8778(2) 0.89359(18) 0.56049(17) 0.0192(3) Uani 1 1 d . . . . .
C11 C 0.8374(2) 1.02064(18) 0.63440(17) 0.0206(3) Uani 1 1 d . . . . .
C12 C 0.7462(2) 1.09036(19) 0.58189(19) 0.0233(4) Uani 1 1 d . . . . .
H12 H 0.719286 1.177026 0.633344 0.028 Uiso 1 1 calc R U . . .
C13 C 0.6962(2) 1.02974(19) 0.45280(19) 0.0230(4) Uani 1 1 d . . . . .
C14 C 0.7337(2) 0.90292(19) 0.37653(18) 0.0222(4) Uani 1 1 d . . . . .
H14 H 0.697024 0.862972 0.287922 0.027 Uiso 1 1 calc R U . . .
Cl1 Cl 0.95437(5) 0.19135(4) 0.13322(4) 0.02214(9) Uani 1 1 d . . . . .
Cl2 Cl 1.13155(5) 0.49510(5) 0.36480(4) 0.02449(9) Uani 1 1 d . . . . .
Cl3 Cl 0.58191(7) 1.11352(5) 0.38344(5) 0.03341(12) Uani 1 1 d . . . . .
N1 N 0.64246(18) 0.30359(15) 0.16133(14) 0.0171(3) Uani 1 1 d . . . . .
N2 N 0.80900(18) 0.57707(15) 0.37221(15) 0.0166(3) Uani 1 1 d . . . . .
H2A H 0.859(3) 0.592(2) 0.439(2) 0.019(6) Uiso 1 1 d . . . . .
O1 O 0.96576(18) 0.82005(14) 0.60520(13) 0.0247(3) Uani 1 1 d D . . . .
H1A H 0.988(3) 0.851(3) 0.6808(10) 0.040(8) Uiso 1 1 d D . . . .
Pd1 Pd 0.87258(2) 0.39423(2) 0.25527(2) 0.01447(4) Uani 1 1 d . . . . .
C15 C 0.8068(5) 0.5389(5) -0.0366(4) 0.0949(13) Uani 1 1 d D U . . .
H15D H 0.857568 0.576880 -0.086728 0.142 Uiso 0.454(9) 1 calc R U P A 2
H15E H 0.883517 0.498920 0.001346 0.142 Uiso 0.454(9) 1 calc R U P A 2
H15F H 0.771896 0.614344 0.029793 0.142 Uiso 0.454(9) 1 calc R U P A 2
H15A H 0.852395 0.526111 -0.109971 0.142 Uiso 0.546(9) 1 calc R U P A 1
H15B H 0.871013 0.504735 0.015459 0.142 Uiso 0.546(9) 1 calc R U P A 1
H15C H 0.806749 0.638824 0.012706 0.142 Uiso 0.546(9) 1 calc R U P A 1
C16A C 0.6438(7) 0.4605(12) -0.0784(10) 0.091(2) Uani 0.546(9) 1 d D U P A 1
N3A N 0.5088(6) 0.4131(10) -0.1072(9) 0.102(2) Uani 0.546(9) 1 d D U P A 1
C16B C 0.6718(13) 0.4321(11) -0.1158(11) 0.085(2) Uani 0.454(9) 1 d D U P A 2
N3B N 0.5803(11) 0.3333(8) -0.1808(8) 0.094(2) Uani 0.454(9) 1 d D U P A 2

loop_
_atom_site_aniso_label
_atom_site_aniso_U_11
_atom_site_aniso_U_22
_atom_site_aniso_U_33
_atom_site_aniso_U_23
_atom_site_aniso_U_13
_atom_site_aniso_U_12
Br1 0.03678(12) 0.02493(10) 0.01969(10) 0.00384(7) 0.00446(8) 0.00932(8)
C1 0.0215(9) 0.0251(9) 0.0179(8) 0.0067(7) 0.0026(7) 0.0083(7)
C2 0.0263(10) 0.0283(10) 0.0206(9) 0.0024(8) -0.0041(8) 0.0085(8)
C3 0.0174(9) 0.0263(9) 0.0371(12) 0.0055(9) -0.0032(8) 0.0012(7)
C4 0.0168(9) 0.0242(9) 0.0322(10) 0.0068(8) 0.0052(8) 0.0013(7)
C5 0.0162(8) 0.0162(7) 0.0229(9) 0.0076(7) 0.0053(6) 0.0040(6)
C6 0.0188(9) 0.0183(8) 0.0215(9) 0.0055(7) 0.0086(7) 0.0000(6)
C7 0.0188(9) 0.0154(7) 0.0275(9) 0.0051(7) 0.0091(7) 0.0041(6)
C8 0.0260(9) 0.0156(7) 0.0223(9) 0.0077(7) 0.0093(7) 0.0018(7)
C9 0.0214(9) 0.0138(7) 0.0219(9) 0.0078(6) 0.0071(7) -0.0001(6)
C10 0.0192(9) 0.0158(7) 0.0216(9) 0.0078(7) 0.0043(7) 0.0015(6)
C11 0.0216(9) 0.0172(8) 0.0193(8) 0.0051(6) 0.0050(7) 0.0008(6)
C12 0.0241(10) 0.0165(8) 0.0283(10) 0.0085(7) 0.0073(8) 0.0037(7)
C13 0.0238(9) 0.0182(8) 0.0289(10) 0.0131(7) 0.0044(7) 0.0023(7)
C14 0.0267(10) 0.0177(8) 0.0211(9) 0.0085(7) 0.0046(7) 0.0009(7)
Cl1 0.0180(2) 0.02082(19) 0.0206(2) 0.00212(16) 0.00299(16) 0.00716(16)
Cl2 0.0147(2) 0.0243(2) 0.0259(2) 0.00472(17) 0.00061(16) 0.00148(16)
Cl3 0.0409(3) 0.0256(2) 0.0360(3) 0.0166(2) 0.0021(2) 0.0110(2)
N1 0.0155(7) 0.0174(6) 0.0172(7) 0.0067(6) 0.0025(5) 0.0032(5)
N2 0.0170(7) 0.0136(6) 0.0179(7) 0.0057(5) 0.0045(6) 0.0015(5)
O1 0.0312(8) 0.0212(6) 0.0208(7) 0.0083(5) 0.0033(6) 0.0090(5)
Pd1 0.01239(6) 0.01406(6) 0.01505(6) 0.00448(5) 0.00332(4) 0.00248(4)
C15 0.099(3) 0.109(3) 0.080(3) 0.058(2) -0.004(2) -0.001(2)
C16A 0.109(4) 0.088(3) 0.078(4) 0.061(3) -0.023(3) -0.014(3)
N3A 0.108(4) 0.104(4) 0.100(4) 0.068(3) -0.014(3) -0.011(3)
C16B 0.109(4) 0.088(4) 0.073(4) 0.065(3) -0.014(3) -0.007(3)
N3B 0.114(5) 0.083(4) 0.079(4) 0.049(3) -0.021(4) -0.009(4)

loop_
_atom_type_symbol
_atom_type_description
_atom_type_scat_dispersion_real
_atom_type_scat_dispersion_imag
_atom_type_scat_source
C C 0.0033 0.0016 'International Tables Vol C Tables 4.2.6.8 and 6.1.1.4'
H H 0.0000 0.0000 'International Tables Vol C Tables 4.2.6.8 and 6.1.1.4'
Br Br -0.2901 2.4595 'International Tables Vol C Tables 4.2.6.8 and 6.1.1.4'
Cl Cl 0.1484 0.1585 'International Tables Vol C Tables 4.2.6.8 and 6.1.1.4'
N N 0.0061 0.0033 'International Tables Vol C Tables 4.2.6.8 and 6.1.1.4'
O O 0.0106 0.0060 'International Tables Vol C Tables 4.2.6.8 and 6.1.1.4'
Pd Pd -0.9988 1.0072 'International Tables Vol C Tables 4.2.6.8 and 6.1.1.4'

loop_
_exptl_crystal_face_index_h
_exptl_crystal_face_index_k
_exptl_crystal_face_index_l
_exptl_crystal_face_perp_dist
1 0 0 0.0781
-1 0 0 0.0721
0 -5 2 0.1015
-1 5 -3 0.1403
0 0 1 0.0348
0 0 -1 0.0138
-1 0 1 0.0696

loop_
_geom_angle_atom_site_label_1
_geom_angle_atom_site_label_2
_geom_angle_atom_site_label_3
_geom_angle
_geom_angle_site_symmetry_1
_geom_angle_site_symmetry_3
_geom_angle_publ_flag
C2 C1 H1 118.8 . . ?
N1 C1 H1 118.8 . . ?
N1 C1 C2 122.37(19) . . ?
C1 C2 H2 120.4 . . ?
C3 C2 C1 119.12(19) . . ?
C3 C2 H2 120.4 . . ?
C2 C3 H3 120.7 . . ?
C2 C3 C4 118.61(19) . . ?
C4 C3 H3 120.7 . . ?
C3 C4 H4 119.9 . . ?
C3 C4 C5 120.15(19) . . ?
C5 C4 H4 119.9 . . ?
C4 C5 C6 120.98(17) . . ?
N1 C5 C4 120.75(17) . . ?
N1 C5 C6 118.24(16) . . ?
C5 C6 H6A 109.2 . . ?
C5 C6 H6B 109.2 . . ?
C5 C6 C7 111.93(16) . . ?
H6A C6 H6B 107.9 . . ?
C7 C6 H6A 109.2 . . ?
C7 C6 H6B 109.2 . . ?
C6 C7 H7A 109.2 . . ?
C6 C7 H7B 109.2 . . ?
H7A C7 H7B 107.9 . . ?
N2 C7 C6 111.88(14) . . ?
N2 C7 H7A 109.2 . . ?
N2 C7 H7B 109.2 . . ?
H8A C8 H8B 107.6 . . ?
C9 C8 H8A 108.7 . . ?
C9 C8 H8B 108.7 . . ?
N2 C8 H8A 108.7 . . ?
N2 C8 H8B 108.7 . . ?
N2 C8 C9 114.11(15) . . ?
C10 C9 C8 120.27(16) . . ?
C14 C9 C8 120.02(17) . . ?
C14 C9 C10 119.72(16) . . ?
C11 C10 C9 118.97(16) . . ?
O1 C10 C9 116.10(15) . . ?
O1 C10 C11 124.93(17) . . ?
C10 C11 Br1 119.10(14) . . ?
C10 C11 C12 121.80(17) . . ?
C12 C11 Br1 119.10(14) . . ?
C11 C12 H12 121.0 . . ?
C13 C12 C11 117.95(17) . . ?
C13 C12 H12 121.0 . . ?
C12 C13 C14 121.70(17) . . ?
C12 C13 Cl3 119.39(14) . . ?
C14 C13 Cl3 118.91(15) . . ?
C9 C14 H14 120.1 . . ?
C13 C14 C9 119.86(18) . . ?
C13 C14 H14 120.1 . . ?
C1 N1 C5 118.94(16) . . ?
C1 N1 Pd1 120.92(13) . . ?
C5 N1 Pd1 119.78(12) . . ?
C7 N2 C8 111.45(14) . . ?
C7 N2 H2A 108.2(17) . . ?
C7 N2 Pd1 116.11(11) . . ?
C8 N2 H2A 106.4(17) . . ?
C8 N2 Pd1 111.60(11) . . ?
Pd1 N2 H2A 102.2(16) . . ?
C10 O1 H1A 115(2) . . ?
Cl2 Pd1 Cl1 90.526(17) . . ?
N1 Pd1 Cl1 89.59(4) . . ?
N1 Pd1 Cl2 178.72(4) . . ?
N1 Pd1 N2 92.94(6) . . ?
N2 Pd1 Cl1 176.95(5) . . ?
N2 Pd1 Cl2 86.91(4) . . ?
H15D C15 H15E 109.5 . . ?
H15D C15 H15F 109.5 . . ?
H15E C15 H15F 109.5 . . ?
H15A C15 H15B 109.5 . . ?
H15A C15 H15C 109.5 . . ?
H15B C15 H15C 109.5 . . ?
C16A C15 H15A 109.5 . . ?
C16A C15 H15B 109.5 . . ?
C16A C15 H15C 109.5 . . ?
C16B C15 H15D 109.5 . . ?
C16B C15 H15E 109.5 . . ?
C16B C15 H15F 109.5 . . ?
N3A C16A C15 172.0(12) . . ?
N3B C16B C15 169.5(15) . . ?

loop_
_geom_bond_atom_site_label_1
_geom_bond_atom_site_label_2
_geom_bond_distance
_geom_bond_site_symmetry_2
_geom_bond_publ_flag
Br1 C11 1.8913(19) . ?
C1 H1 0.9500 . ?
C1 C2 1.380(3) . ?
C1 N1 1.349(2) . ?
C2 H2 0.9500 . ?
C2 C3 1.380(3) . ?
C3 H3 0.9500 . ?
C3 C4 1.382(3) . ?
C4 H4 0.9500 . ?
C4 C5 1.389(3) . ?
C5 C6 1.492(3) . ?
C5 N1 1.350(2) . ?
C6 H6A 0.9900 . ?
C6 H6B 0.9900 . ?
C6 C7 1.521(2) . ?
C7 H7A 0.9900 . ?
C7 H7B 0.9900 . ?
C7 N2 1.482(2) . ?
C8 H8A 0.9900 . ?
C8 H8B 0.9900 . ?
C8 C9 1.512(2) . ?
C8 N2 1.491(2) . ?
C9 C10 1.399(3) . ?
C9 C14 1.388(3) . ?
C10 C11 1.391(2) . ?
C10 O1 1.355(2) . ?
C11 C12 1.391(3) . ?
C12 H12 0.9500 . ?
C12 C13 1.380(3) . ?
C13 C14 1.386(3) . ?
C13 Cl3 1.7397(19) . ?
C14 H14 0.9500 . ?
Cl1 Pd1 2.3057(4) . ?
Cl2 Pd1 2.3015(5) . ?
N1 Pd1 2.0377(15) . ?
N2 H2A 0.79(2) . ?
N2 Pd1 2.0611(14) . ?
O1 H1A 0.808(10) . ?
C15 H15D 0.9800 . ?
C15 H15E 0.9800 . ?
C15 H15F 0.9800 . ?
C15 H15A 0.9800 . ?
C15 H15B 0.9800 . ?
C15 H15C 0.9800 . ?
C15 C16A 1.454(3) . ?
C15 C16B 1.428(3) . ?
C16A N3A 1.157(3) . ?
C16B N3B 1.137(3) . ?

loop_
_geom_hbond_atom_site_label_D
_geom_hbond_atom_site_label_H
_geom_hbond_atom_site_label_A
_geom_hbond_distance_DH
_geom_hbond_distance_HA
_geom_hbond_distance_DA
_geom_hbond_angle_DHA
_geom_hbond_site_symmetry_A
_geom_hbond_publ_flag
N2 H2A O1 0.79(2) 2.38(2) 2.903(2) 124(2) . yes
O1 H1A Cl1 0.808(10) 2.443(16) 3.1644(15) 149(3) 2_766 yes

loop_
_geom_torsion_atom_site_label_1
_geom_torsion_atom_site_label_2
_geom_torsion_atom_site_label_3
_geom_torsion_atom_site_label_4
_geom_torsion
_geom_torsion_site_symmetry_1
_geom_torsion_site_symmetry_2
_geom_torsion_site_symmetry_3
_geom_torsion_site_symmetry_4
_geom_torsion_publ_flag
Br1 C11 C12 C13 -179.31(15) . . . . ?
C1 C2 C3 C4 2.1(3) . . . . ?
C2 C1 N1 C5 -2.2(3) . . . . ?
C2 C1 N1 Pd1 170.99(15) . . . . ?
C2 C3 C4 C5 -1.7(3) . . . . ?
C3 C4 C5 C6 177.39(19) . . . . ?
C3 C4 C5 N1 -0.7(3) . . . . ?
C4 C5 C6 C7 -124.85(19) . . . . ?
C4 C5 N1 C1 2.6(3) . . . . ?
C4 C5 N1 Pd1 -170.65(14) . . . . ?
C5 C6 C7 N2 -77.7(2) . . . . ?
C6 C5 N1 C1 -175.55(16) . . . . ?
C6 C5 N1 Pd1 11.2(2) . . . . ?
C6 C7 N2 C8 160.97(15) . . . . ?
C6 C7 N2 Pd1 31.7(2) . . . . ?
C8 C9 C10 C11 179.54(17) . . . . ?
C8 C9 C10 O1 -0.7(3) . . . . ?
C8 C9 C14 C13 -179.20(17) . . . . ?
C9 C8 N2 C7 48.4(2) . . . . ?
C9 C8 N2 Pd1 179.99(12) . . . . ?
C9 C10 C11 Br1 179.11(13) . . . . ?
C9 C10 C11 C12 -0.2(3) . . . . ?
C10 C9 C14 C13 0.3(3) . . . . ?
C10 C11 C12 C13 -0.1(3) . . . . ?
C11 C12 C13 C14 0.4(3) . . . . ?
C11 C12 C13 Cl3 179.97(15) . . . . ?
C12 C13 C14 C9 -0.5(3) . . . . ?
C14 C9 C10 C11 0.0(3) . . . . ?
C14 C9 C10 O1 179.77(17) . . . . ?
Cl3 C13 C14 C9 179.89(14) . . . . ?
N1 C1 C2 C3 -0.2(3) . . . . ?
N1 C5 C6 C7 53.3(2) . . . . ?
N2 C8 C9 C10 60.2(2) . . . . ?
N2 C8 C9 C14 -120.24(19) . . . . ?
O1 C10 C11 Br1 -0.6(3) . . . . ?
O1 C10 C11 C12 -179.89(18) . . . . ?
